data_2108489
loop_
_publ_author_name
'Aksenov, Sergey M.'
'Borovikova, Elena Yu.'
'Mironov, Vladimir S.'
'Yamnova, Natalia A.'
'Volkov, Anatoly S.'
'Ksenofontov, Dmitry A.'
'Gurbanova, Olga A.'
'Dimitrova, Olga V.'
'Deyneko, Dina V.'
'Zvereva, Elena A.'
'Maximova, Olga V.'
'Krivovichev, Sergey V.'
'Burns, Peter C.'
'Vasiliev, Alexander N.'

_publ_section_title
;
 Rb~2~CaCu~6~(PO~4~)~4~O~2~, a novel oxophosphate with a
 shchurovskyite-type topology: synthesis, structure, magnetic properties
 and crystal chemistry of rubidium copper phosphates
;
_journal_coeditor_code RA5054
_journal_issue 5
_journal_name_full 'Acta Crystallographica Section B'
_journal_page_first
;
;
_journal_paper_doi 10.1107/S2052520619008527
_journal_volume 75
_journal_year 2019
_chemical_formula_sum 'Ca Cu6 O18 P4 Rb2'
_chemical_formula_weight 1004.2
_space_group_IT_number 5
_space_group_name_Hall 'C 2y'
_space_group_name_H-M_alt 'C 1 2 1'
_symmetry_cell_setting monoclinic
_symmetry_Int_Tables_number 5
_symmetry_space_group_name_Hall 'C 2y'
_symmetry_space_group_name_H-M 'C 1 2 1'
_cell_angle_alpha 90
_cell_angle_beta 93.919(3)
_cell_angle_gamma 90
_cell_formula_units_Z 2
_cell_length_a 16.8913(4)
_cell_length_b 5.64060(10)
_cell_length_c 8.3591(3)
_cell_measurement_reflns_used 21970
_cell_measurement_temperature 293
_cell_measurement_theta_max 56.12
_cell_measurement_theta_min 4.48
_cell_volume 794.57(4)
_diffrn_ambient_temperature 293
_diffrn_detector_area_resol_mean 16.0628
_diffrn_measured_fraction_theta_full 0.98
_diffrn_measured_fraction_theta_max 0.91
_diffrn_measurement_device_type 'Xcalibur, Sapphire3 with high theta cut-off'
_diffrn_radiation_monochromator graphite
_diffrn_radiation_probe x-ray
_diffrn_radiation_source 'X-ray tube'
_diffrn_radiation_type 'Mo K\a'
_diffrn_radiation_wavelength 0.71069
_diffrn_reflns_av_R_equivalents 0.0638
_diffrn_reflns_av_sigmaI/netI 0.0679
_diffrn_reflns_limit_h_max 38
_diffrn_reflns_limit_h_min -39
_diffrn_reflns_limit_k_max 13
_diffrn_reflns_limit_k_min -12
_diffrn_reflns_limit_l_max 16
_diffrn_reflns_limit_l_min -19
_diffrn_reflns_number 21970
_diffrn_reflns_theta_full 39.85
_diffrn_reflns_theta_max 56.12
_diffrn_reflns_theta_min 4.48
_exptl_absorpt_coefficient_mu 14.799
_exptl_absorpt_correction_T_max 1.00000
_exptl_absorpt_correction_T_min 0.48748
_exptl_absorpt_correction_type multi-scan
_exptl_crystal_colour green
_exptl_crystal_density_diffrn 4.1958
_exptl_crystal_description 'irregular grain'
_exptl_crystal_F_000 944
_exptl_crystal_size_max 0.24
_exptl_crystal_size_mid 0.22
_exptl_crystal_size_min 0.15
_refine_diff_density_max 1.21
_refine_diff_density_min -1.26
_refine_ls_abs_structure_details '  0 of Friedel pairs used in the refinement'
_refine_ls_extinction_coef 370(50)
_refine_ls_extinction_method 'B-C type 1 Gaussian isotropic (Becker & Coppens, 1974)'
_refine_ls_goodness_of_fit_gt 1.00
_refine_ls_goodness_of_fit_ref 0.97
_refine_ls_number_constraints 1
_refine_ls_number_parameters 153
_refine_ls_number_reflns 5108
_refine_ls_number_restraints 0
_refine_ls_R_factor_all 0.0764
_refine_ls_R_factor_gt 0.0502
_refine_ls_shift/su_max 0.0410
_refine_ls_shift/su_mean 0.0069
_refine_ls_structure_factor_coef F
_refine_ls_weighting_details w=1/(\s^2^(F)+0.000324F^2^)
_refine_ls_weighting_scheme sigma
_refine_ls_wR_factor_gt 0.0452
_refine_ls_wR_factor_ref 0.0500
_reflns_number_gt 3914
_reflns_number_total 5108
_reflns_threshold_expression I>2\s(I)
_cod_data_source_file ra5054sup1.cif
_cod_data_source_block I
_cod_depositor_comments
;
The following automatic conversions were performed:

'_diffrn_radiation_probe' value 'X-ray' changed to 'x-ray' according
to
/home/data/users/saulius/crontab/automatic-downloads/rss-feeds/IUCr/lib/dictionaries/cif_core.dic
dictionary named 'cif_core.dic' version 2.4.2 from 2011-04-26.

Automatic conversion script
Id: cif_fix_values 4973 2017-02-22 13:04:09Z antanas 
;
_cod_original_formula_sum 'Ca1 Cu6 O18 P4 Rb2'
_cod_database_code 2108489

loop_
_symmetry_equiv_pos_site_id
_symmetry_equiv_pos_as_xyz
1 x,y,z
2 -x,y,-z
3 x+1/2,y+1/2,z
4 -x+1/2,y+1/2,-z

loop_
_atom_site_label
_atom_site_type_symbol
_atom_site_fract_x
_atom_site_fract_y
_atom_site_fract_z
_atom_site_adp_type
_atom_site_U_iso_or_equiv
_atom_site_symmetry_multiplicity
_atom_site_occupancy
_atom_site_calc_flag
Rb1 Rb 0.29009(5) 0.20623(17) 0.15752(15) Uani 0.03440(16) 4 1 d
Cu1 Cu 0.32143(2) -0.25821(9) 0.47267(5) Uani 0.00957(9) 4 1 d
Cu2 Cu 0.5 0.42111(10) 0.5 Uani 0.01119(14) 2 1 d
Cu3 Cu 0.5 0.91300(10) 0.5 Uani 0.00924(13) 2 1 d
Cu4 Cu 0.08396(3) 0.18216(9) 0.22561(5) Uani 0.01106(9) 4 1 d
Ca1 Ca 0.5 0.17531(18) 0 Uani 0.01053(18) 2 1 d
P1 P 0.64484(5) 0.20090(15) 0.35178(10) Uani 0.00694(16) 4 1 d
P2 P 0.41010(5) -0.29307(17) 0.14827(11) Uani 0.00888(17) 4 1 d
O1 O 0.33645(15) -0.2696(6) 0.2451(3) Uani 0.0136(6) 4 1 d
O2 O 0.57620(14) 0.1756(5) 0.4677(3) Uani 0.0117(5) 4 1 d
O4 O 0.07301(13) 0.1655(4) 0.4508(3) Uani 0.0076(4) 4 1 d
O5 O 0.47637(17) -0.1144(5) 0.2054(4) Uani 0.0153(7) 4 1 d
O6 O 0.4428(2) -0.5435(5) 0.1571(4) Uani 0.0174(8) 4 1 d
O7 O 0.3822(2) -0.2162(7) -0.0248(4) Uani 0.0188(8) 4 1 d
O8 O 0.71142(15) 0.3504(5) 0.4381(4) Uani 0.0124(6) 4 1 d
O9 O 0.67462(15) -0.0515(4) 0.3216(3) Uani 0.0088(5) 4 1 d
O10 O 0.61381(18) 0.3236(5) 0.1953(4) Uani 0.0135(6) 4 1 d

loop_
_atom_site_aniso_label
_atom_site_aniso_type_symbol
_atom_site_aniso_U_11
_atom_site_aniso_U_22
_atom_site_aniso_U_33
_atom_site_aniso_U_12
_atom_site_aniso_U_13
_atom_site_aniso_U_23
Rb1 Rb 0.02171(19) 0.01911(20) 0.0644(4) 0.00215(16) 0.0179(2) -0.0025(2)
Cu1 Cu 0.00617(12) 0.01417(16) 0.00841(16) 0.00142(11) 0.00088(12) -0.00108(13)
Cu2 Cu 0.0087(2) 0.00583(17) 0.0199(3) 0 0.0073(2) 0
Cu3 Cu 0.0080(2) 0.00605(16) 0.0142(3) 0 0.0041(2) 0
Cu4 Cu 0.01258(15) 0.01362(16) 0.00720(16) 0.00153(13) 0.00222(13) 0.00069(14)
Ca1 Ca 0.0136(3) 0.0096(3) 0.0087(3) 0 0.0026(3) 0
P1 P 0.0062(2) 0.0064(3) 0.0083(3) -0.0002(2) 0.0009(2) -0.0002(2)
P2 P 0.0081(3) 0.0117(3) 0.0069(3) 0.0022(2) 0.0014(2) 0.0009(3)
O1 O 0.0107(8) 0.0204(11) 0.0102(10) 0.0020(9) 0.0038(8) 0.0004(9)
O2 O 0.0099(8) 0.0092(7) 0.0169(11) 0.0005(7) 0.0069(8) 0.0003(9)
O4 O 0.0067(7) 0.0090(7) 0.0072(8) -0.0009(6) 0.0006(6) -0.0001(7)
O5 O 0.0110(10) 0.0160(11) 0.0186(14) -0.0035(8) -0.0006(10) 0.0010(9)
O6 O 0.0181(13) 0.0131(10) 0.0210(16) 0.0064(9) 0.0016(12) -0.0015(10)
O7 O 0.0200(12) 0.0291(15) 0.0074(11) 0.0110(11) 0.0007(10) 0.0014(10)
O8 O 0.0057(8) 0.0122(9) 0.0193(13) -0.0007(7) 0.0004(8) -0.0050(9)
O9 O 0.0088(8) 0.0077(7) 0.0101(10) 0.0018(6) 0.0022(8) -0.0001(6)
O10 O 0.0174(11) 0.0123(9) 0.0102(11) 0.0032(8) -0.0020(9) 0.0007(8)

loop_
_atom_type_symbol
_atom_type_scat_dispersion_real
_atom_type_scat_dispersion_imag
_atom_type_scat_source
Ca 0.2262 0.3064 'International Tables Vol C tables 4.2.6.8 and 6.1.1.1'
Cu 0.3201 1.2651 'International Tables Vol C tables 4.2.6.8 and 6.1.1.1'
O 0.0106 0.0060 'International Tables Vol C tables 4.2.6.8 and 6.1.1.1'
P 0.1023 0.0942 'International Tables Vol C tables 4.2.6.8 and 6.1.1.1'
Rb -0.9393 2.9676 'International Tables Vol C tables 4.2.6.8 and 6.1.1.1'

loop_
_geom_angle_atom_site_label_1
_geom_angle_atom_site_label_2
_geom_angle_atom_site_label_3
_geom_angle_site_symmetry_1
_geom_angle_site_symmetry_3
_geom_angle
Rb1 Rb1 Rb1 4_545 4_555 88.84(3)
Rb1 Rb1 Cu1 4_545 . 89.72(3)
Rb1 Rb1 Cu1 4_545 4_556 114.37(3)
Rb1 Rb1 Cu4 4_545 . 77.85(2)
Rb1 Rb1 Ca1 4_545 . 91.20(3)
Rb1 Rb1 P2 4_545 . 65.71(3)
Rb1 Rb1 P2 4_545 1_565 136.36(4)
Rb1 Rb1 O1 4_545 . 65.59(6)
Rb1 Rb1 O6 4_545 1_565 126.22(8)
Rb1 Rb1 O9 4_545 3_455 116.45(6)
Rb1 Rb1 Cu1 4_555 . 168.25(3)
Rb1 Rb1 Cu1 4_555 4_556 109.72(3)
Rb1 Rb1 Cu4 4_555 . 80.96(2)
Rb1 Rb1 Ca1 4_555 . 94.82(3)
Rb1 Rb1 P2 4_555 . 136.34(4)
Rb1 Rb1 P2 4_555 1_565 65.65(3)
Rb1 Rb1 O1 4_555 . 153.24(7)
Rb1 Rb1 O6 4_555 1_565 85.34(7)
Rb1 Rb1 O9 4_555 3_455 76.44(6)
Cu1 Rb1 Cu1 . 4_556 60.52(2)
Cu1 Rb1 Cu4 . . 87.34(3)
Cu1 Rb1 Ca1 . . 96.87(2)
Cu1 Rb1 P2 . . 52.48(2)
Cu1 Rb1 P2 . 1_565 122.09(3)
Cu1 Rb1 O1 . . 30.82(6)
Cu1 Rb1 O6 . 1_565 104.84(7)
Cu1 Rb1 O9 . 3_455 93.81(6)
Cu1 Rb1 Cu4 4_556 . 46.927(17)
Cu1 Rb1 Ca1 4_556 . 144.10(3)
Cu1 Rb1 P2 4_556 . 112.96(3)
Cu1 Rb1 P2 4_556 1_565 107.60(3)
Cu1 Rb1 O1 4_556 . 89.04(6)
Cu1 Rb1 O6 4_556 1_565 117.87(8)
Cu1 Rb1 O9 4_556 3_455 33.34(5)
Cu4 Rb1 Ca1 . . 168.29(4)
Cu4 Rb1 P2 . . 123.36(3)
Cu4 Rb1 P2 . 1_565 127.63(3)
Cu4 Rb1 O1 . . 100.11(6)
Cu4 Rb1 O6 . 1_565 152.11(7)
Cu4 Rb1 O9 . 3_455 39.15(5)
Ca1 Rb1 P2 . . 53.58(2)
Ca1 Rb1 P2 . 1_565 58.69(3)
Ca1 Rb1 O1 . . 78.74(6)
Ca1 Rb1 O6 . 1_565 36.58(7)
Ca1 Rb1 O9 . 3_455 150.39(6)
P2 Rb1 P2 . 1_565 108.40(3)
P2 Rb1 O1 . . 25.86(6)
P2 Rb1 O6 . 1_565 82.87(6)
P2 Rb1 O9 . 3_455 146.04(7)
P2 Rb1 O1 1_565 . 127.88(6)
P2 Rb1 O6 1_565 1_565 25.59(6)
P2 Rb1 O9 1_565 3_455 92.34(6)
O1 Rb1 O6 . 1_565 102.99(8)
O1 Rb1 O9 . 3_455 120.98(8)
O6 Rb1 O9 1_565 3_455 113.87(9)
Rb1 Cu1 Rb1 . 4_546 124.58(3)
Rb1 Cu1 O1 . . 49.54(10)
Rb1 Cu1 O4 . 4_546 118.76(8)
Rb1 Cu1 O8 . 3_445 65.70(9)
Rb1 Cu1 O1 4_546 . 156.71(8)
Rb1 Cu1 O4 4_546 4_546 102.94(8)
Rb1 Cu1 O8 4_546 3_445 67.17(10)
O1 Cu1 O4 . 4_546 98.04(11)
O1 Cu1 O8 . 3_445 92.97(12)
O4 Cu1 O8 4_546 3_445 168.04(12)
O2 Cu2 O2 . 2_656 87.82(11)
O2 Cu2 O4 . 3_555 92.37(11)
O2 Cu2 O4 . 4_556 175.59(11)
O2 Cu2 O4 2_656 3_555 175.59(11)
O2 Cu2 O4 2_656 4_556 92.37(11)
O4 Cu2 O4 3_555 4_556 87.78(10)
O2 Cu3 O2 1_565 2_666 83.97(11)
O2 Cu3 O4 1_565 3_555 94.64(10)
O2 Cu3 O4 1_565 4_556 175.41(11)
O2 Cu3 O4 2_666 3_555 175.41(11)
O2 Cu3 O4 2_666 4_556 94.64(10)
O4 Cu3 O4 3_555 4_556 87.07(10)
Rb1 Cu4 O4 . . 108.72(7)
Rb1 Cu4 O7 . 4_555 59.43(10)
O4 Cu4 O7 . 4_555 160.61(13)
Rb1 Ca1 Rb1 . 2_655 174.83(4)
Rb1 Ca1 O5 . . 65.80(7)
Rb1 Ca1 O5 . 2_655 118.08(7)
Rb1 Ca1 O6 . 1_565 49.27(8)
Rb1 Ca1 O6 . 2_665 126.20(9)
Rb1 Ca1 O5 2_655 . 118.08(7)
Rb1 Ca1 O5 2_655 2_655 65.80(7)
Rb1 Ca1 O6 2_655 1_565 126.20(9)
Rb1 Ca1 O6 2_655 2_665 49.27(8)
O5 Ca1 O5 . 2_655 95.21(11)
O5 Ca1 O6 . 1_565 87.97(11)
O5 Ca1 O6 . 2_665 163.81(11)
O5 Ca1 O6 2_655 1_565 163.81(11)
O5 Ca1 O6 2_655 2_665 87.97(11)
O6 Ca1 O6 1_565 2_665 93.39(12)
O2 P1 O8 . . 107.86(16)
O2 P1 O9 . . 106.34(15)
O2 P1 O10 . . 110.06(16)
O8 P1 O9 . . 110.26(14)
O8 P1 O10 . . 110.24(16)
O9 P1 O10 . . 111.93(16)
Rb1 P2 Rb1 1_545 . 108.40(3)
Rb1 P2 O1 1_545 . 64.17(12)
Rb1 P2 O5 1_545 . 157.84(13)
Rb1 P2 O6 1_545 . 56.88(13)
Rb1 P2 O7 1_545 . 96.15(14)
Rb1 P2 O1 . . 54.78(12)
Rb1 P2 O5 . . 82.91(12)
Rb1 P2 O6 . . 164.80(14)
Rb1 P2 O7 . . 69.74(14)
O1 P2 O5 . . 111.94(17)
O1 P2 O6 . . 111.10(19)
O1 P2 O7 . . 105.17(17)
O5 P2 O6 . . 109.68(17)
O5 P2 O7 . . 105.74(19)
O6 P2 O7 . . 113.1(2)
Rb1 O1 Cu1 . . 99.64(12)
Rb1 O1 P2 . . 99.36(15)
Cu1 O1 P2 . . 133.29(16)
Cu2 O2 Cu3 . 1_545 94.11(11)
Cu2 O2 P1 . . 123.49(16)
Cu3 O2 P1 1_545 . 131.54(17)
Cu1 O4 Cu2 4_556 3_445 133.95(13)
Cu1 O4 Cu3 4_556 3_445 111.33(12)
Cu1 O4 Cu4 4_556 . 99.72(11)
Cu2 O4 Cu3 3_445 3_445 92.57(10)
Cu2 O4 Cu4 3_445 . 110.80(12)
Cu3 O4 Cu4 3_445 . 106.37(11)
Ca1 O5 P2 . . 111.64(17)
Rb1 O6 Ca1 1_545 1_545 94.14(10)
Rb1 O6 P2 1_545 . 97.53(15)
Ca1 O6 P2 1_545 . 140.9(2)
Cu4 O7 P2 4_545 . 130.4(2)
Cu1 O8 P1 3_555 . 123.47(17)
Rb1 O9 P1 3_545 . 140.85(15)

loop_
_geom_bond_atom_site_label_1
_geom_bond_atom_site_label_2
_geom_bond_site_symmetry_2
_geom_bond_distance
Rb1 Rb1 4_545 4.0294(15)
Rb1 Rb1 4_555 4.0294(15)
Rb1 Cu1 . 3.7272(12)
Rb1 Cu1 4_556 3.7337(13)
Rb1 Cu4 . 3.5688(11)
Rb1 Ca1 . 3.8696(10)
Rb1 P2 . 3.4740(13)
Rb1 P2 1_565 3.4804(13)
Rb1 O1 . 2.876(3)
Rb1 O6 1_565 2.940(3)
Rb1 O9 3_455 2.814(3)
Cu1 O1 . 1.937(3)
Cu1 O4 4_546 1.902(2)
Cu1 O8 3_445 1.959(3)
Cu2 O2 . 1.922(3)
Cu2 O2 2_656 1.922(3)
Cu2 O4 3_555 1.913(2)
Cu2 O4 4_556 1.913(2)
Cu3 O2 1_565 1.993(3)
Cu3 O2 2_666 1.993(3)
Cu3 O4 3_555 1.925(2)
Cu3 O4 4_556 1.925(2)
Cu4 O4 . 1.907(3)
Cu4 O7 4_555 1.899(3)
Ca1 O5 . 2.423(3)
Ca1 O5 2_655 2.423(3)
Ca1 O6 1_565 2.312(3)
Ca1 O6 2_665 2.312(3)
P1 O2 . 1.568(3)
P1 O8 . 1.544(3)
P1 O9 . 1.536(2)
P1 O10 . 1.540(3)
P2 O1 . 1.536(3)
P2 O5 . 1.557(3)
P2 O6 . 1.517(3)
P2 O7 . 1.553(3)

loop_
_jana_atom_site_adp_c_label
_jana_atom_site_adp_c_type_symbol
_jana_atom_site_adp_c_111
_jana_atom_site_adp_c_112
_jana_atom_site_adp_c_113
_jana_atom_site_adp_c_122
_jana_atom_site_adp_c_123
_jana_atom_site_adp_c_133
_jana_atom_site_adp_c_222
_jana_atom_site_adp_c_223
_jana_atom_site_adp_c_233
_jana_atom_site_adp_c_333
Rb1 Rb 0.00008(2) 0.00010(4) 0.00026(5) -0.00070(11) 0.00006(9) 0.00091(13) -0.0032(6) -0.0033(3) 0.0018(3) -0.0033(6)

_cod_database_fobs_code 2108489
